data_9000356
loop_
_publ_author_name
'Smyth, J. R.'

_publ_section_title
;
 An orthopyroxene structure up to 850 C
 T = 500 C
;
_journal_name_full 'American Mineralogist'
_journal_page_first 636
_journal_page_last 648
_journal_volume 58
_journal_year 1973
_chemical_formula_sum 'Ca0.032 Fe1.332 Mg0.635 O6 Si2'
_chemical_name_mineral Ferrosilite
_space_group_IT_number 61
_symmetry_space_group_name_Hall '-P 2ac 2ab'
_symmetry_space_group_name_H-M 'P b c a'
_cell_angle_alpha 90
_cell_angle_beta 90
_cell_angle_gamma 90
_cell_length_a 18.429
_cell_length_b 9.028
_cell_length_c 5.26
_cell_formula_units_Z 8
_cell_volume 875.143
_database_code_amcsd 0000365
_diffrn_ambient_temperature 773.15
_exptl_crystal_density_diffrn 3.693
_cod_original_formula_sum 'Si2 Mg.635 Fe1.332 Ca.032 O6'
_cod_database_code 9000356

loop_
_space_group_symop_operation_xyz
x,y,z
x,1/2-y,1/2+z
-x,1/2+y,1/2-z
1/2-x,1/2+y,z
1/2+x,1/2-y,-z
1/2+x,y,1/2-z
1/2-x,-y,1/2+z
-x,-y,-z

loop_
_atom_site_aniso_label
_atom_site_aniso_U_11
_atom_site_aniso_U_22
_atom_site_aniso_U_33
_atom_site_aniso_U_12
_atom_site_aniso_U_13
_atom_site_aniso_U_23
Sia 0.01273 0.01891 0.01919 -0.00059 0.00123 -0.00079
Sib 0.01721 0.01726 0.01587 0.00042 0.00059 0.00031
Mg1 0.01635 0.02226 0.01662 -0.00101 -0.00187 -0.00053
Fe1 0.01635 0.02226 0.01662 -0.00101 -0.00187 -0.00053
Fe2 0.02546 0.02808 0.02188 -0.00177 -0.00800 0.00077
Mg2 0.02546 0.02808 0.02188 -0.00177 -0.00800 0.00077
Ca2 0.02546 0.02808 0.02188 -0.00177 -0.00800 0.00077
O1a 0.01462 0.02151 0.01238 0.00084 -0.00098 -0.00115
O2a 0.02564 0.01998 0.02499 0.00725 -0.00010 -0.00859
O3a 0.01617 0.04170 0.02572 -0.01197 -0.00044 0.00621
O1b 0.02288 0.02275 0.01341 -0.00084 -0.00398 -0.00075
O2b 0.02306 0.02126 0.01682 -0.00143 0.00486 -0.00383
O3b 0.01170 0.03658 0.02728 -0.00228 -0.00270 -0.00897

loop_
_atom_site_label
_atom_site_fract_x
_atom_site_fract_y
_atom_site_fract_z
_atom_site_occupancy
Sia 0.27190 0.33920 0.05720 1.00000
Sib 0.47450 0.33620 0.78740 1.00000
Mg1 0.37520 0.65320 0.88410 0.57600
Fe1 0.37520 0.65320 0.88410 0.42300
Fe2 0.37720 0.48500 0.37770 0.90900
Mg2 0.37720 0.48500 0.37770 0.05900
Ca2 0.37720 0.48500 0.37770 0.03200
O1a 0.18410 0.33770 0.05220 1.00000
O2a 0.31200 0.49520 0.06840 1.00000
O3a 0.30190 0.23740 -0.17780 1.00000
O1b 0.56270 0.33840 0.78590 1.00000
O2b 0.43450 0.48310 0.70310 1.00000
O3b 0.44810 0.21120 0.57570 1.00000

loop_
_cod_related_entry_id
_cod_related_entry_database
_cod_related_entry_code
1 AMCSD 0000365
